data_7118207
loop_
_publ_author_name
'Wang, Zhiming'
'Xu, Xingzhu'
'Gu, Zhanshou'
'Feng, Wei'
'Qian, Houjun'
'Li, Zhengyi'
'Sun, Xiaoqiang'
'Kwon, Ohyun'

_publ_section_title
;
 Nazarov cyclization of 1,4-pentadien-3-ols: preparation of
 cyclopenta[b]indoles and spiro[indene-1,4'-quinoline]s.
;
_journal_issue 13
_journal_name_full 'Chemical communications (Cambridge, England)'
_journal_page_first 2811
_journal_page_last 2814
_journal_paper_doi 10.1039/c5cc08596a
_journal_volume 52
_journal_year 2016
_chemical_formula_moiety 'C32 H29 N O2 S'
_chemical_formula_sum 'C32 H29 N O2 S'
_chemical_formula_weight 491.62
_chemical_name_common 6t
_chemical_name_systematic Trans-2,3-di-4-tolyl-4-tosyl-1,2,3,4-tetrahydrocyclopenta[b]indole
_space_group_IT_number 14
_symmetry_cell_setting monoclinic
_symmetry_space_group_name_Hall '-P 2ybc'
_symmetry_space_group_name_H-M 'P 1 21/c 1'
_atom_sites_solution_hydrogens geom
_atom_sites_solution_primary direct
_atom_sites_solution_secondary difmap
_audit_creation_method SHELXL-97
_audit_update_record
;
2015-07-21 deposited with the CCDC.
2015-12-24 downloaded from the CCDC.
;
_cell_angle_alpha 90.00
_cell_angle_beta 98.311(4)
_cell_angle_gamma 90.00
_cell_formula_units_Z 4
_cell_length_a 11.6200(16)
_cell_length_b 11.0673(14)
_cell_length_c 21.125(3)
_cell_measurement_reflns_used 2699
_cell_measurement_temperature 296(2)
_cell_measurement_theta_max 20.91
_cell_measurement_theta_min 2.44
_cell_volume 2688.2(6)
_computing_cell_refinement 'Bruker SMART'
_computing_data_collection 'Bruker SMART'
_computing_data_reduction 'Bruker SAINT'
_computing_molecular_graphics 'Bruker SHELXTL'
_computing_publication_material 'Bruker SHELXTL'
_computing_structure_refinement 'SHELXL-97 (Sheldrick, 1997)'
_computing_structure_solution 'SHELXS-97 (Sheldrick, 1990)'
_diffrn_ambient_temperature 296(2)
_diffrn_measured_fraction_theta_full 0.998
_diffrn_measured_fraction_theta_max 0.998
_diffrn_measurement_device_type 'CCD area detector'
_diffrn_measurement_method 'phi and omega scans'
_diffrn_radiation_monochromator graphite
_diffrn_radiation_source 'fine-focus sealed tube'
_diffrn_radiation_type MoK\a
_diffrn_radiation_wavelength 0.71073
_diffrn_reflns_av_R_equivalents 0.0533
_diffrn_reflns_av_sigmaI/netI 0.0583
_diffrn_reflns_limit_h_max 9
_diffrn_reflns_limit_h_min -13
_diffrn_reflns_limit_k_max 13
_diffrn_reflns_limit_k_min -13
_diffrn_reflns_limit_l_max 25
_diffrn_reflns_limit_l_min -24
_diffrn_reflns_number 14617
_diffrn_reflns_theta_full 25.00
_diffrn_reflns_theta_max 25.00
_diffrn_reflns_theta_min 1.77
_exptl_absorpt_coefficient_mu 0.149
_exptl_absorpt_correction_T_max 0.9780
_exptl_absorpt_correction_T_min 0.9708
_exptl_absorpt_correction_type multi-scan
_exptl_absorpt_process_details SADABS
_exptl_crystal_colour COLORLESS
_exptl_crystal_density_diffrn 1.215
_exptl_crystal_density_method 'not measured'
_exptl_crystal_description BLOCK
_exptl_crystal_F_000 1040
_exptl_crystal_size_max 0.20
_exptl_crystal_size_mid 0.18
_exptl_crystal_size_min 0.15
_refine_diff_density_max 0.177
_refine_diff_density_min -0.229
_refine_diff_density_rms 0.040
_refine_ls_extinction_method none
_refine_ls_goodness_of_fit_ref 1.002
_refine_ls_hydrogen_treatment constr
_refine_ls_matrix_type full
_refine_ls_number_parameters 328
_refine_ls_number_reflns 4714
_refine_ls_number_restraints 1
_refine_ls_restrained_S_all 1.003
_refine_ls_R_factor_all 0.0965
_refine_ls_R_factor_gt 0.0481
_refine_ls_shift/su_max 0.014
_refine_ls_shift/su_mean 0.000
_refine_ls_structure_factor_coef Fsqd
_refine_ls_weighting_details 'calc w=1/[\s^2^(Fo^2^)+(0.0613P)^2^+0.0000P] where P=(Fo^2^+2Fc^2^)/3'
_refine_ls_weighting_scheme calc
_refine_ls_wR_factor_gt 0.1195
_refine_ls_wR_factor_ref 0.1345
_reflns_number_gt 2663
_reflns_number_total 4714
_reflns_threshold_expression >2sigma(I)
_cod_data_source_file c5cc08596a2.cif
_cod_data_source_block xx0511
_cod_depositor_comments
;
The following automatic conversions were performed:

'_symmetry_cell_setting' value 'Monoclinic' changed to 'monoclinic'
according to
/usr/data/users/saulius/crontab/automatic-downloads/rss-feeds/RSC/lib/dictionaries/cif_core.dic
dictionary named 'cif_core.dic' version 2.4.2 from 2011-04-26.

'_exptl_absorpt_correction_type' value 'MULTI-SCAN' changed to
'multi-scan' according to
/usr/data/users/saulius/crontab/automatic-downloads/rss-feeds/RSC/lib/dictionaries/cif_core.dic
dictionary named 'cif_core.dic' version 2.4.2 from 2011-04-26.

'_refine_ls_hydrogen_treatment' value 'CONSTR' changed to 'constr'
according to
/usr/data/users/saulius/crontab/automatic-downloads/rss-feeds/RSC/lib/dictionaries/cif_core.dic
dictionary named 'cif_core.dic' version 2.4.2 from 2011-04-26.

Automatic conversion script
Id: cif_fix_values 4268 2015-11-12 08:31:59Z antanas 

 Adding full bibliography for 7118207--7118212.cif.
;
_cod_original_sg_symbol_H-M P2(1)/c
_cod_database_code 7118207

loop_
_symmetry_equiv_pos_as_xyz
'x, y, z'
'-x, y+1/2, -z+1/2'
'-x, -y, -z'
'x, -y-1/2, z-1/2'

loop_
_atom_site_label
_atom_site_type_symbol
_atom_site_fract_x
_atom_site_fract_y
_atom_site_fract_z
_atom_site_U_iso_or_equiv
_atom_site_adp_type
_atom_site_occupancy
_atom_site_symmetry_multiplicity
_atom_site_calc_flag
_atom_site_refinement_flags
S1 S 0.47469(5) 0.61154(7) 0.16253(3) 0.0714(2) Uani 1 1 d U
O2 O 0.48164(15) 0.70469(16) 0.11603(9) 0.0851(5) Uani 1 1 d U
C26 C 0.1174(2) 0.9744(2) 0.12847(11) 0.0544(6) Uani 1 1 d .
N1 N 0.35306(16) 0.64004(18) 0.19324(9) 0.0659(6) Uani 1 1 d .
C13 C 0.2061(2) 0.6186(2) 0.25328(13) 0.0659(7) Uani 1 1 d .
C8 C 0.2555(2) 0.7066(2) 0.16447(12) 0.0598(6) Uani 1 1 d .
C6 C 0.45214(19) 0.4721(2) 0.12395(12) 0.0588(6) Uani 1 1 d .
O1 O 0.56313(14) 0.5975(2) 0.21577(9) 0.1013(7) Uani 1 1 d .
C12 C 0.1697(2) 0.6967(2) 0.20005(13) 0.0648(7) Uani 1 1 d .
C18 C 0.3201(2) 0.5832(2) 0.24824(12) 0.0678(7) Uani 1 1 d .
C19 C 0.2213(2) 0.7178(2) 0.04325(12) 0.0623(6) Uani 1 1 d .
C20 C 0.1564(2) 0.6141(2) 0.03218(12) 0.0649(7) Uani 1 1 d .
H20 H 0.1175 0.5839 0.0643 0.078 Uiso 1 1 calc R
C31 C 0.1871(2) 1.0239(2) 0.18052(12) 0.0671(7) Uani 1 1 d .
H31 H 0.2311 0.9730 0.2095 0.081 Uiso 1 1 calc R
C5 C 0.4134(2) 0.4673(2) 0.06000(12) 0.0630(6) Uani 1 1 d .
H5 H 0.4016 0.5382 0.0363 0.076 Uiso 1 1 calc R
C29 C 0.1305(2) 1.2256(2) 0.14803(13) 0.0653(7) Uani 1 1 d .
C27 C 0.0548(2) 1.0542(2) 0.08661(11) 0.0681(7) Uani 1 1 d .
H27 H 0.0063 1.0243 0.0512 0.082 Uiso 1 1 calc R
C28 C 0.0628(2) 1.1774(2) 0.09633(13) 0.0729(7) Uani 1 1 d .
H28 H 0.0208 1.2288 0.0667 0.087 Uiso 1 1 calc R
C9 C 0.2302(2) 0.7836(2) 0.10622(12) 0.0648(7) Uani 1 1 d .
H9 H 0.2886 0.8477 0.1076 0.078 Uiso 1 1 calc R
C10 C 0.1086(2) 0.8402(2) 0.11718(13) 0.0677(7) Uani 1 1 d .
H10 H 0.0522 0.8255 0.0788 0.081 Uiso 1 1 calc R
C21 C 0.1477(2) 0.5539(3) -0.02530(13) 0.0784(8) Uani 1 1 d .
H21 H 0.1046 0.4829 -0.0307 0.094 Uiso 1 1 calc R
C24 C 0.2754(3) 0.7608(3) -0.00642(15) 0.0832(8) Uani 1 1 d .
H24 H 0.3197 0.8310 -0.0008 0.100 Uiso 1 1 calc R
C4 C 0.3917(2) 0.3565(3) 0.03041(13) 0.0733(7) Uani 1 1 d .
H4 H 0.3666 0.3539 -0.0134 0.088 Uiso 1 1 calc R
C17 C 0.3805(3) 0.5038(3) 0.29162(14) 0.0877(9) Uani 1 1 d .
H17 H 0.4563 0.4807 0.2880 0.105 Uiso 1 1 calc R
C30 C 0.1928(2) 1.1466(2) 0.19040(12) 0.0698(7) Uani 1 1 d .
H30 H 0.2395 1.1769 0.2263 0.084 Uiso 1 1 calc R
C14 C 0.1522(3) 0.5740(2) 0.30347(15) 0.0836(9) Uani 1 1 d .
H14 H 0.0770 0.5977 0.3080 0.100 Uiso 1 1 calc R
C23 C 0.2643(3) 0.7002(3) -0.06443(16) 0.0982(10) Uani 1 1 d .
H23 H 0.3010 0.7315 -0.0971 0.118 Uiso 1 1 calc R
C1 C 0.4710(3) 0.3662(3) 0.15872(14) 0.0861(9) Uani 1 1 d .
H1 H 0.4995 0.3687 0.2022 0.103 Uiso 1 1 calc R
C3 C 0.4065(3) 0.2498(3) 0.06420(16) 0.0813(8) Uani 1 1 d .
C11 C 0.0672(2) 0.7712(2) 0.17466(15) 0.0860(9) Uani 1 1 d .
H11A H 0.0475 0.8271 0.2068 0.103 Uiso 1 1 calc R
H11B H 0.0002 0.7208 0.1603 0.103 Uiso 1 1 calc R
C2 C 0.4470(3) 0.2566(3) 0.12817(16) 0.0965(10) Uani 1 1 d .
H2 H 0.4588 0.1857 0.1518 0.116 Uiso 1 1 calc R
C22 C 0.2014(3) 0.5964(3) -0.07520(14) 0.0874(9) Uani 1 1 d .
C7 C 0.3797(4) 0.1293(3) 0.03093(19) 0.1334(15) Uani 1 1 d .
H7A H 0.4359 0.0704 0.0487 0.200 Uiso 1 1 calc R
H7B H 0.3829 0.1382 -0.0140 0.200 Uiso 1 1 calc R
H7C H 0.3033 0.1032 0.0371 0.200 Uiso 1 1 calc R
C32 C 0.1386(3) 1.3595(2) 0.16006(18) 0.1082(11) Uani 1 1 d .
H32A H 0.2137 1.3880 0.1529 0.162 Uiso 1 1 calc R
H32B H 0.1280 1.3758 0.2035 0.162 Uiso 1 1 calc R
H32C H 0.0793 1.4001 0.1314 0.162 Uiso 1 1 calc R
C15 C 0.2126(3) 0.4942(3) 0.34604(15) 0.0995(10) Uani 1 1 d .
H15 H 0.1770 0.4629 0.3792 0.119 Uiso 1 1 calc R
C25 C 0.1937(3) 0.5311(4) -0.13813(15) 0.1478(17) Uani 1 1 d .
H25A H 0.2435 0.5699 -0.1644 0.222 Uiso 1 1 calc R
H25B H 0.1149 0.5331 -0.1594 0.222 Uiso 1 1 calc R
H25C H 0.2177 0.4487 -0.1307 0.222 Uiso 1 1 calc R
C16 C 0.3251(3) 0.4598(3) 0.34043(14) 0.0994(10) Uani 1 1 d .
H16 H 0.3641 0.4063 0.3700 0.119 Uiso 1 1 calc R

loop_
_atom_site_aniso_label
_atom_site_aniso_U_11
_atom_site_aniso_U_22
_atom_site_aniso_U_33
_atom_site_aniso_U_23
_atom_site_aniso_U_13
_atom_site_aniso_U_12
S1 0.0458(4) 0.0923(5) 0.0759(5) -0.0223(4) 0.0084(3) -0.0053(3)
O2 0.0688(11) 0.0841(12) 0.1078(14) -0.0148(8) 0.0308(11) -0.0202(10)
C26 0.0596(14) 0.0505(14) 0.0535(14) -0.0008(11) 0.0098(12) 0.0055(11)
N1 0.0533(12) 0.0817(15) 0.0640(13) -0.0212(11) 0.0129(11) -0.0017(11)
C13 0.0692(17) 0.0583(16) 0.0747(18) -0.0214(14) 0.0256(15) -0.0060(13)
C8 0.0525(14) 0.0534(15) 0.0754(17) -0.0220(13) 0.0159(13) -0.0034(12)
C6 0.0464(13) 0.0727(17) 0.0584(15) -0.0061(13) 0.0114(12) 0.0079(12)
O1 0.0507(10) 0.1580(19) 0.0896(14) -0.0357(13) -0.0090(10) -0.0019(11)
C12 0.0642(16) 0.0450(14) 0.0898(19) -0.0120(14) 0.0265(15) -0.0037(12)
C18 0.0667(17) 0.0759(18) 0.0601(16) -0.0195(14) 0.0070(14) -0.0018(14)
C19 0.0615(15) 0.0538(15) 0.0751(17) 0.0040(13) 0.0223(14) 0.0067(13)
C20 0.0649(15) 0.0678(17) 0.0643(16) -0.0025(14) 0.0170(13) 0.0004(13)
C31 0.0727(16) 0.0591(17) 0.0638(16) 0.0085(13) -0.0098(14) 0.0144(13)
C5 0.0627(15) 0.0665(17) 0.0622(16) -0.0021(13) 0.0169(13) 0.0058(12)
C29 0.0629(16) 0.0512(16) 0.0821(18) 0.0008(14) 0.0118(15) -0.0007(12)
C27 0.0782(17) 0.0768(19) 0.0465(14) -0.0053(13) -0.0008(13) 0.0078(14)
C28 0.089(2) 0.0656(18) 0.0623(17) 0.0150(14) 0.0068(15) 0.0167(15)
C9 0.0647(16) 0.0487(14) 0.0853(19) -0.0093(14) 0.0252(14) -0.0056(12)
C10 0.0594(15) 0.0562(16) 0.0897(19) -0.0108(13) 0.0178(14) 0.0022(12)
C21 0.0646(17) 0.092(2) 0.079(2) -0.0090(17) 0.0095(15) 0.0068(15)
C24 0.085(2) 0.0767(19) 0.095(2) 0.0164(17) 0.0385(18) 0.0073(15)
C4 0.0811(19) 0.079(2) 0.0613(16) -0.0115(16) 0.0157(14) 0.0070(15)
C17 0.081(2) 0.116(3) 0.0653(18) -0.0169(18) 0.0085(16) 0.0125(18)
C30 0.0685(16) 0.0634(18) 0.0719(17) -0.0118(14) -0.0092(14) 0.0010(13)
C14 0.095(2) 0.0643(18) 0.100(2) -0.0086(16) 0.041(2) 0.0000(16)
C23 0.091(2) 0.133(3) 0.077(2) 0.023(2) 0.0371(19) 0.024(2)
C1 0.099(2) 0.099(2) 0.0622(17) -0.0002(18) 0.0154(16) 0.0289(18)
C3 0.089(2) 0.070(2) 0.092(2) -0.0120(18) 0.0363(18) 0.0017(15)
C11 0.0756(18) 0.0585(17) 0.133(3) 0.0082(17) 0.0450(19) 0.0078(14)
C2 0.129(3) 0.075(2) 0.094(2) 0.0131(19) 0.042(2) 0.0286(19)
C22 0.0660(18) 0.128(3) 0.068(2) -0.0100(19) 0.0098(16) 0.0234(18)
C7 0.171(4) 0.076(2) 0.164(4) -0.039(2) 0.058(3) -0.011(2)
C32 0.098(2) 0.0536(19) 0.171(3) -0.0008(19) 0.015(2) 0.0042(16)
C15 0.128(3) 0.089(2) 0.089(2) 0.0002(19) 0.041(2) 0.007(2)
C25 0.100(3) 0.266(5) 0.076(2) -0.056(3) 0.008(2) 0.035(3)
C16 0.106(3) 0.120(3) 0.072(2) 0.0030(19) 0.011(2) 0.023(2)

loop_
_atom_type_symbol
_atom_type_description
_atom_type_scat_dispersion_real
_atom_type_scat_dispersion_imag
_atom_type_scat_source
C C 0.0033 0.0016 'International Tables Vol C Tables 4.2.6.8 and 6.1.1.4'
H H 0.0000 0.0000 'International Tables Vol C Tables 4.2.6.8 and 6.1.1.4'
N N 0.0061 0.0033 'International Tables Vol C Tables 4.2.6.8 and 6.1.1.4'
O O 0.0106 0.0060 'International Tables Vol C Tables 4.2.6.8 and 6.1.1.4'
S S 0.1246 0.1234 'International Tables Vol C Tables 4.2.6.8 and 6.1.1.4'

loop_
_geom_angle_atom_site_label_1
_geom_angle_atom_site_label_2
_geom_angle_atom_site_label_3
_geom_angle
O1 S1 O2 121.05(12)
O1 S1 N1 105.65(11)
O2 S1 N1 105.38(11)
O1 S1 C6 108.41(13)
O2 S1 C6 109.56(12)
N1 S1 C6 105.67(10)
C27 C26 C31 116.8(2)
C27 C26 C10 120.8(2)
C31 C26 C10 122.4(2)
C8 N1 C18 106.7(2)
C8 N1 S1 127.09(18)
C18 N1 S1 125.30(19)
C14 C13 C18 119.4(3)
C14 C13 C12 134.0(3)
C18 C13 C12 106.5(2)
C12 C8 N1 109.4(2)
C12 C8 C9 115.9(2)
N1 C8 C9 134.7(2)
C5 C6 C1 119.9(2)
C5 C6 S1 120.2(2)
C1 C6 S1 119.9(2)
C8 C12 C13 109.3(2)
C8 C12 C11 112.1(2)
C13 C12 C11 138.5(2)
C17 C18 C13 121.5(3)
C17 C18 N1 130.6(2)
C13 C18 N1 107.9(2)
C20 C19 C24 117.2(2)
C20 C19 C9 121.3(2)
C24 C19 C9 121.5(2)
C19 C20 C21 121.6(2)
C19 C20 H20 119.2
C21 C20 H20 119.2
C30 C31 C26 121.5(2)
C30 C31 H31 119.2
C26 C31 H31 119.2
C6 C5 C4 119.7(2)
C6 C5 H5 120.1
C4 C5 H5 120.1
C28 C29 C30 117.4(2)
C28 C29 C32 122.5(3)
C30 C29 C32 120.1(3)
C26 C27 C28 121.2(2)
C26 C27 H27 119.4
C28 C27 H27 119.4
C29 C28 C27 121.7(2)
C29 C28 H28 119.1
C27 C28 H28 119.1
C8 C9 C19 115.66(18)
C8 C9 C10 100.27(19)
C19 C9 C10 111.7(2)
C8 C9 H9 109.6
C19 C9 H9 109.6
C10 C9 H9 109.6
C26 C10 C11 112.3(2)
C26 C10 C9 111.75(19)
C11 C10 C9 107.4(2)
C26 C10 H10 108.4
C11 C10 H10 108.4
C9 C10 H10 108.4
C20 C21 C22 121.6(3)
C20 C21 H21 119.2
C22 C21 H21 119.2
C19 C24 C23 120.6(3)
C19 C24 H24 119.7
C23 C24 H24 119.7
C3 C4 C5 121.6(3)
C3 C4 H4 119.2
C5 C4 H4 119.2
C16 C17 C18 118.1(3)
C16 C17 H17 121.0
C18 C17 H17 121.0
C31 C30 C29 121.3(2)
C31 C30 H30 119.4
C29 C30 H30 119.4
C15 C14 C13 118.7(3)
C15 C14 H14 120.7
C13 C14 H14 120.7
C22 C23 C24 122.3(3)
C22 C23 H23 118.9
C24 C23 H23 118.9
C2 C1 C6 119.3(3)
C2 C1 H1 120.4
C6 C1 H1 120.4
C2 C3 C4 117.7(3)
C2 C3 C7 121.6(3)
C4 C3 C7 120.7(3)
C12 C11 C10 103.3(2)
C12 C11 H11A 111.1
C10 C11 H11A 111.1
C12 C11 H11B 111.1
C10 C11 H11B 111.1
H11A C11 H11B 109.1
C3 C2 C1 121.8(3)
C3 C2 H2 119.1
C1 C2 H2 119.1
C23 C22 C21 116.7(3)
C23 C22 C25 120.9(3)
C21 C22 C25 122.3(4)
C3 C7 H7A 109.5
C3 C7 H7B 109.5
H7A C7 H7B 109.5
C3 C7 H7C 109.5
H7A C7 H7C 109.5
H7B C7 H7C 109.5
C29 C32 H32A 109.5
C29 C32 H32B 109.5
H32A C32 H32B 109.5
C29 C32 H32C 109.5
H32A C32 H32C 109.5
H32B C32 H32C 109.5
C14 C15 C16 121.3(3)
C14 C15 H15 119.4
C16 C15 H15 119.4
C22 C25 H25A 109.5
C22 C25 H25B 109.5
H25A C25 H25B 109.5
C22 C25 H25C 109.5
H25A C25 H25C 109.5
H25B C25 H25C 109.5
C17 C16 C15 121.1(3)
C17 C16 H16 119.5
C15 C16 H16 119.5

loop_
_geom_bond_atom_site_label_1
_geom_bond_atom_site_label_2
_geom_bond_distance
S1 O1 1.4181(19)
S1 O2 1.4344(19)
S1 N1 1.6682(19)
S1 C6 1.748(2)
C26 C27 1.379(3)
C26 C31 1.381(3)
C26 C10 1.506(3)
N1 C8 1.413(3)
N1 C18 1.422(3)
C13 C14 1.398(3)
C13 C18 1.400(3)
C13 C12 1.433(3)
C8 C12 1.337(3)
C8 C9 1.490(3)
C6 C5 1.362(3)
C6 C1 1.384(3)
C12 C11 1.484(4)
C18 C17 1.386(4)
C19 C20 1.374(3)
C19 C24 1.383(3)
C19 C9 1.507(3)
C20 C21 1.376(3)
C20 H20 0.9300
C31 C30 1.374(3)
C31 H31 0.9300
C5 C4 1.383(3)
C5 H5 0.9300
C29 C28 1.359(3)
C29 C30 1.380(3)
C29 C32 1.504(3)
C27 C28 1.381(3)
C27 H27 0.9300
C28 H28 0.9300
C9 C10 1.593(3)
C9 H9 0.9800
C10 C11 1.568(4)
C10 H10 0.9800
C21 C22 1.383(4)
C21 H21 0.9300
C24 C23 1.386(4)
C24 H24 0.9300
C4 C3 1.377(4)
C4 H4 0.9300
C17 C16 1.381(4)
C17 H17 0.9300
C30 H30 0.9300
C14 C15 1.378(4)
C14 H14 0.9300
C23 C22 1.364(4)
C23 H23 0.9300
C1 C2 1.383(4)
C1 H1 0.9300
C3 C2 1.368(4)
C3 C7 1.519(4)
C11 H11A 0.9700
C11 H11B 0.9700
C2 H2 0.9300
C22 C25 1.504(4)
C7 H7A 0.9600
C7 H7B 0.9600
C7 H7C 0.9600
C32 H32A 0.9600
C32 H32B 0.9600
C32 H32C 0.9600
C15 C16 1.383(4)
C15 H15 0.9300
C25 H25A 0.9600
C25 H25B 0.9600
C25 H25C 0.9600
C16 H16 0.9300

loop_
_geom_torsion_atom_site_label_1
_geom_torsion_atom_site_label_2
_geom_torsion_atom_site_label_3
_geom_torsion_atom_site_label_4
_geom_torsion
O1 S1 N1 C8 152.22(19)
O2 S1 N1 C8 23.0(2)
C6 S1 N1 C8 -93.0(2)
O1 S1 N1 C18 -39.9(2)
O2 S1 N1 C18 -169.19(18)
C6 S1 N1 C18 74.8(2)
C18 N1 C8 C12 2.5(2)
S1 N1 C8 C12 172.13(17)
C18 N1 C8 C9 -178.8(2)
S1 N1 C8 C9 -9.1(4)
O1 S1 C6 C5 -151.60(19)
O2 S1 C6 C5 -17.5(2)
N1 S1 C6 C5 95.5(2)
O1 S1 C6 C1 30.0(2)
O2 S1 C6 C1 164.0(2)
N1 S1 C6 C1 -82.9(2)
N1 C8 C12 C13 -2.1(3)
C9 C8 C12 C13 178.91(19)
N1 C8 C12 C11 176.3(2)
C9 C8 C12 C11 -2.7(3)
C14 C13 C12 C8 -177.6(3)
C18 C13 C12 C8 0.9(3)
C14 C13 C12 C11 4.7(5)
C18 C13 C12 C11 -176.9(3)
C14 C13 C18 C17 0.6(4)
C12 C13 C18 C17 -178.1(2)
C14 C13 C18 N1 179.4(2)
C12 C13 C18 N1 0.7(3)
C8 N1 C18 C17 176.7(3)
S1 N1 C18 C17 6.8(4)
C8 N1 C18 C13 -1.9(2)
S1 N1 C18 C13 -171.79(16)
C24 C19 C20 C21 1.4(4)
C9 C19 C20 C21 179.8(2)
C27 C26 C31 C30 0.7(3)
C10 C26 C31 C30 -179.2(2)
C1 C6 C5 C4 0.8(4)
S1 C6 C5 C4 -177.60(17)
C31 C26 C27 C28 0.6(3)
C10 C26 C27 C28 -179.6(2)
C30 C29 C28 C27 0.9(4)
C32 C29 C28 C27 -178.8(2)
C26 C27 C28 C29 -1.4(4)
C12 C8 C9 C19 -112.2(2)
N1 C8 C9 C19 69.1(3)
C12 C8 C9 C10 8.1(3)
N1 C8 C9 C10 -170.6(2)
C20 C19 C9 C8 47.2(3)
C24 C19 C9 C8 -134.6(2)
C20 C19 C9 C10 -66.6(3)
C24 C19 C9 C10 111.6(3)
C27 C26 C10 C11 -122.0(3)
C31 C26 C10 C11 57.9(3)
C27 C26 C10 C9 117.2(3)
C31 C26 C10 C9 -62.9(3)
C8 C9 C10 C26 113.6(2)
C19 C9 C10 C26 -123.3(2)
C8 C9 C10 C11 -9.9(2)
C19 C9 C10 C11 113.1(2)
C19 C20 C21 C22 -1.6(4)
C20 C19 C24 C23 -0.4(4)
C9 C19 C24 C23 -178.7(2)
C6 C5 C4 C3 1.1(4)
C13 C18 C17 C16 0.0(4)
N1 C18 C17 C16 -178.4(2)
C26 C31 C30 C29 -1.1(4)
C28 C29 C30 C31 0.3(4)
C32 C29 C30 C31 -179.9(2)
C18 C13 C14 C15 -1.2(4)
C12 C13 C14 C15 177.1(3)
C19 C24 C23 C22 -0.6(5)
C5 C6 C1 C2 -1.8(4)
S1 C6 C1 C2 176.7(2)
C5 C4 C3 C2 -2.0(4)
C5 C4 C3 C7 178.7(2)
C8 C12 C11 C10 -4.2(3)
C13 C12 C11 C10 173.5(3)
C26 C10 C11 C12 -114.4(2)
C9 C10 C11 C12 8.9(3)
C4 C3 C2 C1 1.0(5)
C7 C3 C2 C1 -179.7(3)
C6 C1 C2 C3 0.8(5)
C24 C23 C22 C21 0.5(5)
C24 C23 C22 C25 -178.3(3)
C20 C21 C22 C23 0.6(4)
C20 C21 C22 C25 179.4(3)
C13 C14 C15 C16 1.1(5)
C18 C17 C16 C15 -0.1(5)
C14 C15 C16 C17 -0.4(5)
